data_7128640
loop_
_publ_author_name
'Yuan, Haoxuan'
'Hong, Kemiao'
'Liu, Xiangrong'
'Qian, Yu'
'Xu, Xinfang'
'Hu, Wenhao'

_publ_section_title
;
 Enantioselective assembly of 3,3-disubstituted succinimides <i>via</i>
 three-component reaction of vinyl diazosuccinimides with alcohols and
 imines.
;
_journal_issue 65
_journal_name_full 'Chemical communications (Cambridge, England)'
_journal_page_first 8043
_journal_page_last 8046
_journal_paper_doi 10.1039/d1cc02876f
_journal_volume 57
_journal_year 2021
_chemical_absolute_configuration ad
_chemical_formula_moiety 'C37 H27 Br3 N2 O3'
_chemical_formula_sum 'C37 H27 Br3 N2 O3'
_chemical_formula_weight 787.33
_space_group_crystal_system orthorhombic
_space_group_IT_number 19
_space_group_name_Hall 'P 2ac 2ab'
_space_group_name_H-M_alt 'P 21 21 21'
_atom_sites_solution_hydrogens geom
_atom_sites_solution_primary dual
_audit_creation_date 2021-02-26
_audit_creation_method
;
Olex2 1.3
(compiled 2020.11.12 svn.r5f609507 for OlexSys, GUI svn.r6272)
;
_audit_update_record
;
2021-03-16 deposited with the CCDC.	2021-07-13 downloaded from the CCDC.
;
_cell_angle_alpha 90
_cell_angle_beta 90
_cell_angle_gamma 90
_cell_formula_units_Z 4
_cell_length_a 8.42920(10)
_cell_length_b 17.26420(10)
_cell_length_c 22.5485(2)
_cell_measurement_reflns_used 18860
_cell_measurement_temperature 100.00(10)
_cell_measurement_theta_max 76.6390
_cell_measurement_theta_min 3.2150
_cell_volume 3281.33(5)
_computing_cell_refinement 'CrysAlisPro 1.171.40.84a (Rigaku OD, 2020)'
_computing_data_collection 'CrysAlisPro 1.171.40.84a (Rigaku OD, 2020)'
_computing_data_reduction 'CrysAlisPro 1.171.40.84a (Rigaku OD, 2020)'
_computing_molecular_graphics 'Olex2 1.3 (Dolomanov et al., 2009)'
_computing_publication_material 'Olex2 1.3 (Dolomanov et al., 2009)'
_computing_structure_refinement 'SHELXL 2018/3 (Sheldrick, 2015)'
_computing_structure_solution 'SHELXT 2018/2 (Sheldrick, 2018)'
_diffrn_ambient_environment N~2~
_diffrn_ambient_temperature 100.00(10)
_diffrn_detector 'Hybrid Pixel Array Detector'
_diffrn_detector_area_resol_mean 10.0000
_diffrn_detector_type HyPix
_diffrn_measured_fraction_theta_full 1.000
_diffrn_measured_fraction_theta_max 0.986
_diffrn_measurement_details
;
List of Runs (angles in degrees, time in seconds):

  # Type    Start    End  Width  t~exp~   \w     \q     \k     \f   Frames
#--------------------------------------------------------------------------
  1  \w     82.00 128.00   0.50    0.05    --  107.00 124.00  42.00   92
  2  \w    130.00 156.00   0.50    0.05    --  107.00 124.00  42.00   52
  3  \w    115.00 159.00   0.50    0.05    --  107.00  33.00 -18.00   88
  4  \w    -19.00  40.00   0.50    0.05    --   46.62 -33.00-177.00  118
  5  \w     37.00  71.00   0.50    0.05    --  107.00 -61.00 -90.00   68
  6  \w     34.00  59.00   0.50    0.05    --  107.00 -61.00 -60.00   50
  7  \w    -29.00  27.00   0.50    0.05    --   46.62 -19.00  60.00  112
  8  \w     34.00  59.00   0.50    0.05    --  107.00 -61.00  60.00   50
  9  \w    -78.00 -29.00   0.50    0.05    -- -100.00  90.00 151.00   98
 10  \w    -95.00 -41.00   0.50    0.05    -- -100.00  77.00 150.00  108
 11  \w   -102.00 -36.00   0.50    0.05    -- -100.00  77.00 120.00  132
 12  \w   -102.00 -33.00   0.50    0.05    -- -100.00  77.00-120.00  138
 13  \w    -18.00  29.00   0.50    0.05    --  -46.62  19.00  60.00   94
 14  \w   -119.00 -83.00   0.50    0.05    --  -46.62-125.00   0.00   72
 15  \w     59.00 108.00   0.50    0.05    --   46.37  33.00 -18.00   98
 16  \w     -5.00  22.00   0.50    0.05    --  -46.37  19.00 -30.00   54
 17  \w    -69.00 -44.00   0.50    0.05    -- -100.00  61.00 120.00   50
 18  \w     34.00  73.00   0.50    0.05    --  107.00 -61.00  90.00   78
 19  \w     43.00  90.00   0.50    0.05    --  107.00 -90.00  37.00   94
 20  \w     38.00  95.00   0.50    0.05    --  107.00 -77.00-120.00  114
 21  \w     38.00  65.00   0.50    0.05    --  107.00-125.00-150.00   54
 22  \w    128.00 164.00   0.50    0.05    --  107.00  77.00 120.00   72
 23  \w     83.00 118.00   0.50    0.05    --  107.00  77.00 120.00   70
 24  \w     48.00  79.00   0.50    0.05    --  107.00 -94.00  90.00   62
 25  \w    142.00 170.00   0.50    0.05    --  107.00  30.00  30.00   56
 26  \w     69.00 106.00   0.50    0.05    --  107.00 -77.00 -90.00   74
 27  \w     37.00  94.00   0.50    0.05    --  107.00 -77.00-180.00  114
 28  \w    140.00 176.00   0.50    0.05    --  107.00  45.00-150.00   72
 29  \w     85.00 111.00   0.50    0.05    --  107.00-125.00-150.00   52
 30  \w     93.00 131.00   0.50    0.05    --  107.00  45.00-150.00   76
 31  \w   -118.00 -23.00   0.50    0.05    --  -46.37 -77.00-120.00  190
 32  \w   -118.00 -23.00   0.50    0.05    --  -46.37 -77.00  30.00  190
 33  \w   -118.00 -56.00   0.50    0.05    --  -46.37 -57.00 -60.00  124
 34  \w   -118.00 -30.00   0.50    0.05    --  -46.37 -57.00 120.00  176
;
_diffrn_measurement_device 'four-circle diffractometer'
_diffrn_measurement_device_type 'XtaLAB Synergy R, DW system, HyPix'
_diffrn_measurement_method '\w scans'
_diffrn_orient_matrix_type 'CrysAlisPro convention (1999,Acta A55,543-557)'
_diffrn_orient_matrix_UB_11 -0.1819416000
_diffrn_orient_matrix_UB_12 0.0066337000
_diffrn_orient_matrix_UB_13 0.0039596000
_diffrn_orient_matrix_UB_21 -0.0079334000
_diffrn_orient_matrix_UB_22 -0.0810189000
_diffrn_orient_matrix_UB_23 0.0285061000
_diffrn_orient_matrix_UB_31 0.0152607000
_diffrn_orient_matrix_UB_32 0.0368292000
_diffrn_orient_matrix_UB_33 0.0619616000
_diffrn_radiation_monochromator mirror
_diffrn_radiation_probe x-ray
_diffrn_radiation_type 'Cu K\a'
_diffrn_radiation_wavelength 1.54184
_diffrn_reflns_av_R_equivalents 0.0656
_diffrn_reflns_av_unetI/netI 0.0451
_diffrn_reflns_Laue_measured_fraction_full 1.000
_diffrn_reflns_Laue_measured_fraction_max 0.986
_diffrn_reflns_limit_h_max 10
_diffrn_reflns_limit_h_min -10
_diffrn_reflns_limit_k_max 21
_diffrn_reflns_limit_k_min -18
_diffrn_reflns_limit_l_max 27
_diffrn_reflns_limit_l_min -25
_diffrn_reflns_number 34250
_diffrn_reflns_point_group_measured_fraction_full 1.000
_diffrn_reflns_point_group_measured_fraction_max 0.975
_diffrn_reflns_theta_full 67.684
_diffrn_reflns_theta_max 76.960
_diffrn_reflns_theta_min 3.224
_diffrn_source 'Rotating-anode X-ray tube'
_diffrn_source_type 'Rigaku (Cu) X-ray Source'
_exptl_absorpt_coefficient_mu 4.876
_exptl_absorpt_correction_T_max 1.00000
_exptl_absorpt_correction_T_min 0.80702
_exptl_absorpt_correction_type multi-scan
_exptl_absorpt_process_details
;
CrysAlisPro 1.171.40.84a (Rigaku Oxford Diffraction, 2020)
Empirical absorption correction using spherical harmonics,
implemented in SCALE3 ABSPACK scaling algorithm.
;
_exptl_crystal_colour colourless
_exptl_crystal_colour_primary colourless
_exptl_crystal_density_diffrn 1.594
_exptl_crystal_description block
_exptl_crystal_F_000 1568
_exptl_crystal_size_max 0.1
_exptl_crystal_size_mid 0.05
_exptl_crystal_size_min 0.05
_refine_diff_density_max 0.359
_refine_diff_density_min -0.398
_refine_diff_density_rms 0.073
_refine_ls_abs_structure_details
;
 Flack x determined using 2567 quotients [(I+)-(I-)]/[(I+)+(I-)]
 (Parsons, Flack and Wagner, Acta Cryst. B69 (2013) 249-259).
;
_refine_ls_abs_structure_Flack -0.024(11)
_refine_ls_extinction_method none
_refine_ls_goodness_of_fit_ref 1.067
_refine_ls_hydrogen_treatment constr
_refine_ls_matrix_type full
_refine_ls_number_parameters 406
_refine_ls_number_reflns 6776
_refine_ls_number_restraints 0
_refine_ls_restrained_S_all 1.067
_refine_ls_R_factor_all 0.0344
_refine_ls_R_factor_gt 0.0320
_refine_ls_shift/su_max 0.001
_refine_ls_shift/su_mean 0.000
_refine_ls_structure_factor_coef Fsqd
_refine_ls_weighting_details 'w=1/[\s^2^(Fo^2^)+(0.0343P)^2^] where P=(Fo^2^+2Fc^2^)/3'
_refine_ls_weighting_scheme calc
_refine_ls_wR_factor_gt 0.0728
_refine_ls_wR_factor_ref 0.0741
_reflns_Friedel_coverage 0.755
_reflns_Friedel_fraction_full 1.000
_reflns_Friedel_fraction_max 0.960
_reflns_number_gt 6367
_reflns_number_total 6776
_reflns_threshold_expression 'I > 2\s(I)'
_cod_data_source_file d1cc02876f2.cif
_cod_data_source_block yuanhx_210225
_cod_depositor_comments 'Adding full bibliography for 7128639--7128640.cif.'
_cod_database_code 7128640
_shelx_shelxl_version_number 2018/3
_shelx_space_group_comment
;
The symmetry employed for this shelxl refinement is uniquely defined
by the following loop, which should always be used as a source of
symmetry information in preference to the above space-group names.
They are only intended as comments.
;
_shelx_estimated_absorpt_t_max 0.793
_shelx_estimated_absorpt_t_min 0.641
_reflns_odcompleteness_completeness 100.00
_reflns_odcompleteness_iscentric 1
_reflns_odcompleteness_theta 68.13
_olex2_refinement_description
;
1. Fixed Uiso
 At 1.2 times of:
  All C(H) groups, All C(H,H) groups, All N(H) groups
2.a Ternary CH refined with riding coordinates:
 C8(H8)
2.b Secondary CH2 refined with riding coordinates:
 C35(H35A,H35B)
2.c Aromatic/amide H refined with riding coordinates:
 N7(H7), C24(H24), C6(H6), C26(H26), C25(H25), C3(H3), C14(H14), C23(H23),
 C22(H22), C13(H13), C27(H27), C41(H41), C29(H29), C31(H31), C5(H5), C12(H12),
 C11(H11), C32(H32), C30(H30), C33(H33), C37(H37), C39(H39), C40(H40), C38(H38)
;
_olex2_submission_special_instructions 'No special instructions were received'
_oxdiff_exptl_absorpt_empirical_details
;
Empirical correction (ABSPACK) includes:
- Absorption correction using spherical harmonics
- Frame scaling
;
_oxdiff_exptl_absorpt_empirical_full_max 1.398
_oxdiff_exptl_absorpt_empirical_full_min 0.739

loop_
_space_group_symop_operation_xyz
'x, y, z'
'-x+1/2, -y, z+1/2'
'-x, y+1/2, -z+1/2'
'x+1/2, -y+1/2, -z'

loop_
_atom_site_label
_atom_site_type_symbol
_atom_site_fract_x
_atom_site_fract_y
_atom_site_fract_z
_atom_site_U_iso_or_equiv
_atom_site_adp_type
_atom_site_occupancy
_atom_site_site_symmetry_order
_atom_site_calc_flag
_atom_site_refinement_flags_posn
_atom_site_refinement_flags_adp
_atom_site_refinement_flags_occupancy
_atom_site_disorder_assembly
_atom_site_disorder_group
Br44 Br 0.14079(6) 0.46674(3) 0.38843(2) 0.02543(12) Uani 1 1 d . . . . .
Br15 Br 0.66057(6) 0.56430(3) 0.64892(2) 0.02680(12) Uani 1 1 d . . . . .
Br45 Br 0.77137(6) 0.45328(3) 0.30551(2) 0.03580(14) Uani 1 1 d . . . . .
O42 O 0.2258(4) 0.61784(17) 0.74643(12) 0.0221(6) Uani 1 1 d . . . . .
O34 O 0.1411(4) 0.44981(16) 0.58520(11) 0.0205(6) Uani 1 1 d . . . . .
O43 O 0.0048(4) 0.60010(16) 0.56149(12) 0.0214(6) Uani 1 1 d . . . . .
N20 N 0.0989(4) 0.6274(2) 0.65572(14) 0.0176(7) Uani 1 1 d . . . . .
N7 N 0.3032(4) 0.5196(2) 0.50355(14) 0.0199(8) Uani 1 1 d . . . . .
H7 H 0.203617 0.519174 0.495194 0.024 Uiso 1 1 calc R U . . .
C21 C 0.0194(5) 0.7000(2) 0.66743(18) 0.0194(9) Uani 1 1 d . . . . .
C9 C 0.4158(5) 0.6185(2) 0.56914(17) 0.0186(9) Uani 1 1 d . . . . .
C2 C 0.3620(5) 0.4804(2) 0.40294(17) 0.0181(8) Uani 1 1 d . . . . .
C24 C -0.1254(6) 0.8400(3) 0.6913(2) 0.0288(10) Uani 1 1 d . . . . .
H24 H -0.174115 0.887140 0.699385 0.035 Uiso 1 1 calc R U . . .
C10 C 0.5423(5) 0.6396(3) 0.60534(19) 0.0229(9) Uani 1 1 d . . . . .
C28 C 0.4258(5) 0.3978(2) 0.69448(19) 0.0217(9) Uani 1 1 d . . . . .
C6 C 0.5748(6) 0.5163(3) 0.46720(18) 0.0223(9) Uani 1 1 d . . . . .
H6 H 0.612547 0.533367 0.503696 0.027 Uiso 1 1 calc R U . . .
C26 C 0.0290(6) 0.7585(3) 0.62618(19) 0.0238(10) Uani 1 1 d . . . . .
H26 H 0.083285 0.751023 0.590725 0.029 Uiso 1 1 calc R U . . .
C36 C -0.0669(6) 0.3577(3) 0.58573(19) 0.0224(9) Uani 1 1 d . . . . .
C25 C -0.0441(6) 0.8293(3) 0.6385(2) 0.0283(11) Uani 1 1 d . . . . .
H25 H -0.038221 0.869433 0.611061 0.034 Uiso 1 1 calc R U . . .
C1 C 0.4113(5) 0.5052(2) 0.45961(18) 0.0193(9) Uani 1 1 d . . . . .
C3 C 0.4659(5) 0.4643(3) 0.35756(17) 0.0221(9) Uani 1 1 d . . . . .
H3 H 0.429577 0.446149 0.321156 0.027 Uiso 1 1 calc R U . . .
C14 C 0.3490(6) 0.6770(2) 0.53480(17) 0.0226(9) Uani 1 1 d . . . . .
H14 H 0.266636 0.664613 0.509050 0.027 Uiso 1 1 calc R U . . .
C23 C -0.1337(6) 0.7802(3) 0.73205(19) 0.0258(10) Uani 1 1 d . . . . .
H23 H -0.188379 0.787115 0.767474 0.031 Uiso 1 1 calc R U . . .
C22 C -0.0606(6) 0.7098(3) 0.72016(18) 0.0225(9) Uani 1 1 d . . . . .
H22 H -0.065711 0.669568 0.747556 0.027 Uiso 1 1 calc R U . . .
C13 C 0.4009(6) 0.7533(3) 0.5376(2) 0.0279(11) Uani 1 1 d . . . . .
H13 H 0.354507 0.791113 0.513889 0.033 Uiso 1 1 calc R U . . .
C19 C 0.2000(5) 0.5920(2) 0.69735(18) 0.0185(9) Uani 1 1 d . . . . .
C27 C 0.3491(5) 0.4722(2) 0.70471(16) 0.0198(8) Uani 1 1 d . . . . .
H27 H 0.363346 0.490826 0.743049 0.024 Uiso 1 1 calc R U . . .
C41 C -0.0525(7) 0.2799(3) 0.5990(2) 0.0338(12) Uani 1 1 d . . . . .
H41 H 0.007303 0.264407 0.631573 0.041 Uiso 1 1 calc R U . . .
C29 C 0.4155(6) 0.3548(3) 0.64207(19) 0.0259(10) Uani 1 1 d . . . . .
H29 H 0.357283 0.373818 0.610214 0.031 Uiso 1 1 calc R U . . .
C17 C 0.2105(5) 0.5188(2) 0.60614(17) 0.0182(8) Uani 1 1 d . . . . .
C16 C 0.0902(5) 0.5863(2) 0.60285(17) 0.0187(9) Uani 1 1 d . . . . .
C31 C 0.5783(7) 0.2540(3) 0.6845(2) 0.0352(12) Uani 1 1 d . . . . .
H31 H 0.628517 0.206245 0.681016 0.042 Uiso 1 1 calc R U . . .
C5 C 0.6820(5) 0.5024(3) 0.42155(18) 0.0223(9) Uani 1 1 d . . . . .
H5 H 0.789885 0.511000 0.427151 0.027 Uiso 1 1 calc R U . . .
C12 C 0.5229(6) 0.7725(3) 0.5763(2) 0.0308(11) Uani 1 1 d . . . . .
H12 H 0.555929 0.823707 0.579514 0.037 Uiso 1 1 calc R U . . .
C11 C 0.5950(6) 0.7161(3) 0.6097(2) 0.0300(11) Uani 1 1 d . . . . .
H11 H 0.678103 0.728679 0.635046 0.036 Uiso 1 1 calc R U . . .
C8 C 0.3528(5) 0.5356(2) 0.56372(16) 0.0193(8) Uani 1 1 d . . . . .
H8 H 0.439071 0.499852 0.573762 0.023 Uiso 1 1 calc R U . . .
C18 C 0.2613(5) 0.5200(2) 0.67020(17) 0.0169(8) Uani 1 1 d . . . . .
C4 C 0.6257(5) 0.4758(3) 0.36770(18) 0.0231(9) Uani 1 1 d . . . . .
C35 C 0.0149(5) 0.4190(2) 0.62177(18) 0.0216(9) Uani 1 1 d . . . . .
H35A H -0.059201 0.459698 0.632401 0.026 Uiso 1 1 calc R U . . .
H35B H 0.057996 0.396885 0.657884 0.026 Uiso 1 1 calc R U . . .
C32 C 0.5897(7) 0.2957(3) 0.7365(2) 0.0360(12) Uani 1 1 d . . . . .
H32 H 0.648116 0.276132 0.768099 0.043 Uiso 1 1 calc R U . . .
C30 C 0.4920(6) 0.2836(3) 0.6374(2) 0.0298(11) Uani 1 1 d . . . . .
H30 H 0.484985 0.255561 0.602272 0.036 Uiso 1 1 calc R U . . .
C33 C 0.5138(6) 0.3669(3) 0.7418(2) 0.0282(10) Uani 1 1 d . . . . .
H33 H 0.521527 0.394484 0.777093 0.034 Uiso 1 1 calc R U . . .
C37 C -0.1565(7) 0.3789(3) 0.5369(2) 0.0357(12) Uani 1 1 d . . . . .
H37 H -0.166231 0.431057 0.527326 0.043 Uiso 1 1 calc R U . . .
C39 C -0.2156(7) 0.2463(3) 0.5158(2) 0.0373(13) Uani 1 1 d . . . . .
H39 H -0.264886 0.208915 0.492543 0.045 Uiso 1 1 calc R U . . .
C40 C -0.1270(7) 0.2247(3) 0.5638(3) 0.0412(13) Uani 1 1 d . . . . .
H40 H -0.116435 0.172493 0.573030 0.049 Uiso 1 1 calc R U . . .
C38 C -0.2318(8) 0.3244(3) 0.5020(2) 0.0444(14) Uani 1 1 d . . . . .
H38 H -0.292641 0.339768 0.469702 0.053 Uiso 1 1 calc R U . . .

loop_
_atom_site_aniso_label
_atom_site_aniso_U_11
_atom_site_aniso_U_22
_atom_site_aniso_U_33
_atom_site_aniso_U_23
_atom_site_aniso_U_13
_atom_site_aniso_U_12
Br44 0.0203(2) 0.0334(3) 0.0226(2) -0.00588(19) -0.00111(18) -0.0019(2)
Br15 0.0213(2) 0.0334(3) 0.0257(2) 0.00556(18) -0.00400(19) -0.0023(2)
Br45 0.0261(3) 0.0542(3) 0.0271(2) -0.0156(2) 0.0088(2) -0.0085(2)
O42 0.0260(17) 0.0226(15) 0.0177(13) -0.0030(12) -0.0014(13) 0.0002(13)
O34 0.0221(16) 0.0185(14) 0.0210(13) -0.0023(11) 0.0026(12) -0.0027(13)
O43 0.0231(17) 0.0223(15) 0.0186(14) 0.0004(12) -0.0010(13) 0.0019(13)
N20 0.0202(19) 0.0143(16) 0.0183(16) 0.0008(13) -0.0002(14) 0.0005(14)
N7 0.0172(19) 0.0257(19) 0.0170(16) -0.0027(14) -0.0016(14) 0.0004(14)
C21 0.019(2) 0.018(2) 0.022(2) -0.0033(16) -0.0007(17) 0.0013(17)
C9 0.021(2) 0.021(2) 0.0146(18) -0.0008(16) 0.0040(17) -0.0015(17)
C2 0.016(2) 0.0176(19) 0.0203(19) 0.0003(15) -0.0026(17) -0.0017(17)
C24 0.031(3) 0.022(2) 0.033(2) -0.0054(19) 0.001(2) 0.004(2)
C10 0.023(2) 0.024(2) 0.022(2) -0.0008(18) 0.0004(18) 0.0007(18)
C28 0.019(2) 0.021(2) 0.025(2) 0.0042(18) 0.0019(19) -0.0012(17)
C6 0.025(2) 0.024(2) 0.0178(19) -0.0016(17) -0.0025(18) -0.0001(18)
C26 0.025(2) 0.022(2) 0.025(2) 0.0021(17) 0.0035(18) -0.0007(19)
C36 0.022(2) 0.020(2) 0.025(2) -0.0005(17) 0.0049(18) -0.0036(18)
C25 0.033(3) 0.020(2) 0.032(2) 0.0047(18) 0.003(2) 0.002(2)
C1 0.022(2) 0.015(2) 0.020(2) 0.0028(16) -0.0012(17) 0.0025(17)
C3 0.025(2) 0.024(2) 0.0179(19) -0.0034(17) -0.0002(17) 0.0002(19)
C14 0.023(2) 0.025(2) 0.0194(19) 0.0016(16) 0.0033(19) 0.004(2)
C23 0.029(3) 0.027(2) 0.021(2) -0.0045(18) 0.0025(19) 0.005(2)
C22 0.025(2) 0.021(2) 0.022(2) 0.0001(16) -0.0029(19) 0.0000(19)
C13 0.028(3) 0.021(2) 0.035(2) 0.0074(19) 0.006(2) 0.002(2)
C19 0.018(2) 0.0166(19) 0.0206(19) 0.0024(16) 0.0002(17) -0.0042(16)
C27 0.021(2) 0.022(2) 0.0172(18) 0.0011(15) 0.0009(17) -0.0028(19)
C41 0.038(3) 0.022(2) 0.042(3) 0.003(2) -0.007(2) -0.002(2)
C29 0.028(3) 0.026(2) 0.023(2) 0.0006(18) 0.0007(19) 0.004(2)
C17 0.021(2) 0.0162(19) 0.0178(19) -0.0001(16) -0.0002(17) -0.0028(16)
C16 0.020(2) 0.017(2) 0.019(2) 0.0037(16) 0.0037(17) -0.0034(16)
C31 0.038(3) 0.026(3) 0.042(3) 0.001(2) -0.001(2) 0.010(2)
C5 0.018(2) 0.028(2) 0.021(2) -0.0013(17) 0.0015(18) 0.0028(18)
C12 0.033(3) 0.022(2) 0.037(3) -0.001(2) 0.010(2) -0.007(2)
C11 0.030(3) 0.029(3) 0.031(2) -0.004(2) 0.004(2) -0.009(2)
C8 0.023(2) 0.0193(19) 0.0154(17) 0.0008(15) 0.0002(17) -0.0024(19)
C18 0.017(2) 0.016(2) 0.0175(18) 0.0006(15) 0.0038(16) -0.0030(17)
C4 0.023(2) 0.027(2) 0.0197(19) -0.0020(17) 0.0046(17) 0.0037(19)
C35 0.022(2) 0.022(2) 0.021(2) 0.0008(17) 0.0038(17) -0.0023(18)
C32 0.036(3) 0.035(3) 0.037(3) 0.006(2) -0.008(2) 0.011(2)
C30 0.034(3) 0.027(2) 0.028(2) -0.0036(19) -0.002(2) 0.007(2)
C33 0.035(3) 0.024(2) 0.026(2) 0.0023(19) -0.005(2) 0.003(2)
C37 0.046(3) 0.024(2) 0.037(3) 0.002(2) -0.014(3) -0.004(2)
C39 0.042(3) 0.033(3) 0.037(3) -0.012(2) 0.002(2) -0.015(2)
C40 0.048(4) 0.019(2) 0.056(3) 0.001(2) 0.000(3) -0.003(2)
C38 0.056(4) 0.039(3) 0.039(3) 0.002(2) -0.015(3) -0.011(3)

loop_
_atom_type_symbol
_atom_type_description
_atom_type_scat_dispersion_real
_atom_type_scat_dispersion_imag
_atom_type_scat_source
C C 0.0181 0.0091 'International Tables Vol C Tables 4.2.6.8 and 6.1.1.4'
H H 0.0000 0.0000 'International Tables Vol C Tables 4.2.6.8 and 6.1.1.4'
Br Br -0.6763 1.2805 'International Tables Vol C Tables 4.2.6.8 and 6.1.1.4'
N N 0.0311 0.0180 'International Tables Vol C Tables 4.2.6.8 and 6.1.1.4'
O O 0.0492 0.0322 'International Tables Vol C Tables 4.2.6.8 and 6.1.1.4'

loop_
_geom_angle_atom_site_label_1
_geom_angle_atom_site_label_2
_geom_angle_atom_site_label_3
_geom_angle
_geom_angle_site_symmetry_1
_geom_angle_site_symmetry_3
_geom_angle_publ_flag
C17 O34 C35 115.1(3) . . ?
C19 N20 C21 122.4(3) . . ?
C16 N20 C21 125.1(3) . . ?
C16 N20 C19 112.5(3) . . ?
C1 N7 H7 119.3 . . ?
C1 N7 C8 121.4(4) . . ?
C8 N7 H7 119.3 . . ?
C26 C21 N20 119.1(4) . . ?
C26 C21 C22 121.5(4) . . ?
C22 C21 N20 119.4(4) . . ?
C10 C9 C14 116.5(4) . . ?
C10 C9 C8 123.9(4) . . ?
C14 C9 C8 119.6(4) . . ?
C1 C2 Br44 118.7(3) . . ?
C3 C2 Br44 118.0(3) . . ?
C3 C2 C1 123.3(4) . . ?
C25 C24 H24 120.1 . . ?
C23 C24 H24 120.1 . . ?
C23 C24 C25 119.7(4) . . ?
C9 C10 Br15 121.6(3) . . ?
C9 C10 C11 122.2(4) . . ?
C11 C10 Br15 116.2(4) . . ?
C29 C28 C27 125.1(4) . . ?
C29 C28 C33 118.2(4) . . ?
C33 C28 C27 116.7(4) . . ?
C1 C6 H6 119.2 . . ?
C5 C6 H6 119.2 . . ?
C5 C6 C1 121.7(4) . . ?
C21 C26 H26 120.6 . . ?
C21 C26 C25 118.8(4) . . ?
C25 C26 H26 120.6 . . ?
C41 C36 C35 121.8(4) . . ?
C41 C36 C37 118.5(4) . . ?
C37 C36 C35 119.7(4) . . ?
C24 C25 C26 120.3(4) . . ?
C24 C25 H25 119.8 . . ?
C26 C25 H25 119.8 . . ?
N7 C1 C2 121.0(4) . . ?
N7 C1 C6 122.8(4) . . ?
C6 C1 C2 116.2(4) . . ?
C2 C3 H3 121.0 . . ?
C2 C3 C4 117.9(4) . . ?
C4 C3 H3 121.0 . . ?
C9 C14 H14 118.8 . . ?
C13 C14 C9 122.4(4) . . ?
C13 C14 H14 118.8 . . ?
C24 C23 H23 119.9 . . ?
C24 C23 C22 120.2(4) . . ?
C22 C23 H23 119.9 . . ?
C21 C22 C23 119.4(4) . . ?
C21 C22 H22 120.3 . . ?
C23 C22 H22 120.3 . . ?
C14 C13 H13 120.4 . . ?
C12 C13 C14 119.2(4) . . ?
C12 C13 H13 120.4 . . ?
O42 C19 N20 123.9(4) . . ?
O42 C19 C18 128.6(4) . . ?
N20 C19 C18 107.5(3) . . ?
C28 C27 H27 113.2 . . ?
C18 C27 C28 133.6(4) . . ?
C18 C27 H27 113.2 . . ?
C36 C41 H41 119.9 . . ?
C36 C41 C40 120.2(5) . . ?
C40 C41 H41 119.9 . . ?
C28 C29 H29 119.9 . . ?
C30 C29 C28 120.3(4) . . ?
C30 C29 H29 119.9 . . ?
O34 C17 C16 110.4(3) . . ?
O34 C17 C8 105.7(3) . . ?
O34 C17 C18 116.9(3) . . ?
C16 C17 C8 109.5(3) . . ?
C18 C17 C16 102.8(3) . . ?
C18 C17 C8 111.5(3) . . ?
O43 C16 N20 126.6(4) . . ?
O43 C16 C17 125.4(4) . . ?
N20 C16 C17 108.0(3) . . ?
C32 C31 H31 120.1 . . ?
C32 C31 C30 119.7(5) . . ?
C30 C31 H31 120.1 . . ?
C6 C5 H5 120.5 . . ?
C4 C5 C6 119.0(4) . . ?
C4 C5 H5 120.5 . . ?
C13 C12 H12 119.9 . . ?
C11 C12 C13 120.2(4) . . ?
C11 C12 H12 119.9 . . ?
C10 C11 H11 120.3 . . ?
C12 C11 C10 119.4(5) . . ?
C12 C11 H11 120.3 . . ?
N7 C8 C9 110.7(3) . . ?
N7 C8 C17 108.5(3) . . ?
N7 C8 H8 108.2 . . ?
C9 C8 C17 113.0(3) . . ?
C9 C8 H8 108.2 . . ?
C17 C8 H8 108.2 . . ?
C19 C18 C17 108.1(3) . . ?
C27 C18 C19 117.7(3) . . ?
C27 C18 C17 134.2(4) . . ?
C3 C4 Br45 118.6(3) . . ?
C3 C4 C5 121.9(4) . . ?
C5 C4 Br45 119.6(3) . . ?
O34 C35 C36 106.7(3) . . ?
O34 C35 H35A 110.4 . . ?
O34 C35 H35B 110.4 . . ?
C36 C35 H35A 110.4 . . ?
C36 C35 H35B 110.4 . . ?
H35A C35 H35B 108.6 . . ?
C31 C32 H32 119.9 . . ?
C31 C32 C33 120.1(5) . . ?
C33 C32 H32 119.9 . . ?
C29 C30 H30 119.6 . . ?
C31 C30 C29 120.7(5) . . ?
C31 C30 H30 119.6 . . ?
C28 C33 H33 119.6 . . ?
C32 C33 C28 120.9(4) . . ?
C32 C33 H33 119.6 . . ?
C36 C37 H37 119.2 . . ?
C38 C37 C36 121.6(5) . . ?
C38 C37 H37 119.2 . . ?
C40 C39 H39 120.2 . . ?
C40 C39 C38 119.7(5) . . ?
C38 C39 H39 120.2 . . ?
C41 C40 H40 119.6 . . ?
C39 C40 C41 120.8(5) . . ?
C39 C40 H40 119.6 . . ?
C37 C38 C39 119.2(5) . . ?
C37 C38 H38 120.4 . . ?
C39 C38 H38 120.4 . . ?

loop_
_geom_bond_atom_site_label_1
_geom_bond_atom_site_label_2
_geom_bond_distance
_geom_bond_site_symmetry_2
_geom_bond_publ_flag
Br44 C2 1.908(4) . ?
Br15 C10 1.910(4) . ?
Br45 C4 1.904(4) . ?
O42 C19 1.213(5) . ?
O34 C17 1.408(5) . ?
O34 C35 1.447(5) . ?
O43 C16 1.202(5) . ?
N20 C21 1.446(5) . ?
N20 C19 1.407(5) . ?
N20 C16 1.389(5) . ?
N7 H7 0.8600 . ?
N7 C1 1.369(5) . ?
N7 C8 1.446(5) . ?
C21 C26 1.375(6) . ?
C21 C22 1.378(6) . ?
C9 C10 1.391(6) . ?
C9 C14 1.392(6) . ?
C9 C8 1.532(6) . ?
C2 C1 1.410(6) . ?
C2 C3 1.375(6) . ?
C24 H24 0.9300 . ?
C24 C25 1.388(7) . ?
C24 C23 1.383(6) . ?
C10 C11 1.397(6) . ?
C28 C27 1.457(6) . ?
C28 C29 1.398(6) . ?
C28 C33 1.404(6) . ?
C6 H6 0.9300 . ?
C6 C1 1.402(6) . ?
C6 C5 1.390(6) . ?
C26 H26 0.9300 . ?
C26 C25 1.396(7) . ?
C36 C41 1.381(6) . ?
C36 C35 1.502(6) . ?
C36 C37 1.385(7) . ?
C25 H25 0.9300 . ?
C3 H3 0.9300 . ?
C3 C4 1.381(6) . ?
C14 H14 0.9300 . ?
C14 C13 1.390(6) . ?
C23 H23 0.9300 . ?
C23 C22 1.389(6) . ?
C22 H22 0.9300 . ?
C13 H13 0.9300 . ?
C13 C12 1.387(7) . ?
C19 C18 1.478(6) . ?
C27 H27 0.9300 . ?
C27 C18 1.354(6) . ?
C41 H41 0.9300 . ?
C41 C40 1.390(7) . ?
C29 H29 0.9300 . ?
C29 C30 1.392(6) . ?
C17 C16 1.547(6) . ?
C17 C8 1.561(6) . ?
C17 C18 1.507(6) . ?
C31 H31 0.9300 . ?
C31 C32 1.380(7) . ?
C31 C30 1.384(7) . ?
C5 H5 0.9300 . ?
C5 C4 1.383(6) . ?
C12 H12 0.9300 . ?
C12 C11 1.374(7) . ?
C11 H11 0.9300 . ?
C8 H8 0.9800 . ?
C35 H35A 0.9700 . ?
C35 H35B 0.9700 . ?
C32 H32 0.9300 . ?
C32 C33 1.391(7) . ?
C30 H30 0.9300 . ?
C33 H33 0.9300 . ?
C37 H37 0.9300 . ?
C37 C38 1.380(7) . ?
C39 H39 0.9300 . ?
C39 C40 1.366(8) . ?
C39 C38 1.391(8) . ?
C40 H40 0.9300 . ?
C38 H38 0.9300 . ?

loop_
_geom_torsion_atom_site_label_1
_geom_torsion_atom_site_label_2
_geom_torsion_atom_site_label_3
_geom_torsion_atom_site_label_4
_geom_torsion
_geom_torsion_site_symmetry_1
_geom_torsion_site_symmetry_2
_geom_torsion_site_symmetry_3
_geom_torsion_site_symmetry_4
_geom_torsion_publ_flag
Br44 C2 C1 N7 -0.2(5) . . . . ?
Br44 C2 C1 C6 -178.3(3) . . . . ?
Br44 C2 C3 C4 178.6(3) . . . . ?
Br15 C10 C11 C12 175.3(4) . . . . ?
O42 C19 C18 C27 5.4(7) . . . . ?
O42 C19 C18 C17 -173.2(4) . . . . ?
O34 C17 C16 O43 -44.7(5) . . . . ?
O34 C17 C16 N20 135.3(3) . . . . ?
O34 C17 C8 N7 41.7(4) . . . . ?
O34 C17 C8 C9 164.8(3) . . . . ?
O34 C17 C18 C19 -131.7(4) . . . . ?
O34 C17 C18 C27 50.1(7) . . . . ?
N20 C21 C26 C25 -178.2(4) . . . . ?
N20 C21 C22 C23 178.4(4) . . . . ?
N20 C19 C18 C27 -173.5(4) . . . . ?
N20 C19 C18 C17 7.9(4) . . . . ?
C21 N20 C19 O42 1.8(6) . . . . ?
C21 N20 C19 C18 -179.2(4) . . . . ?
C21 N20 C16 O43 -7.8(7) . . . . ?
C21 N20 C16 C17 172.2(4) . . . . ?
C21 C26 C25 C24 -0.3(7) . . . . ?
C9 C10 C11 C12 -1.6(7) . . . . ?
C9 C14 C13 C12 -0.5(7) . . . . ?
C2 C3 C4 Br45 179.7(3) . . . . ?
C2 C3 C4 C5 0.2(7) . . . . ?
C24 C23 C22 C21 -0.3(7) . . . . ?
C10 C9 C14 C13 -2.2(6) . . . . ?
C10 C9 C8 N7 -143.6(4) . . . . ?
C10 C9 C8 C17 94.5(5) . . . . ?
C28 C27 C18 C19 179.0(4) . . . . ?
C28 C27 C18 C17 -2.9(8) . . . . ?
C28 C29 C30 C31 0.4(8) . . . . ?
C6 C5 C4 Br45 -178.0(3) . . . . ?
C6 C5 C4 C3 1.6(7) . . . . ?
C26 C21 C22 C23 0.1(7) . . . . ?
C36 C41 C40 C39 -0.2(9) . . . . ?
C36 C37 C38 C39 -0.8(9) . . . . ?
C25 C24 C23 C22 0.2(8) . . . . ?
C1 N7 C8 C9 76.4(5) . . . . ?
C1 N7 C8 C17 -159.0(4) . . . . ?
C1 C2 C3 C4 -2.4(6) . . . . ?
C1 C6 C5 C4 -1.2(7) . . . . ?
C3 C2 C1 N7 -179.2(4) . . . . ?
C3 C2 C1 C6 2.7(6) . . . . ?
C14 C9 C10 Br15 -173.5(3) . . . . ?
C14 C9 C10 C11 3.3(7) . . . . ?
C14 C9 C8 N7 34.0(5) . . . . ?
C14 C9 C8 C17 -88.0(4) . . . . ?
C14 C13 C12 C11 2.3(7) . . . . ?
C23 C24 C25 C26 0.1(8) . . . . ?
C22 C21 C26 C25 0.2(7) . . . . ?
C13 C12 C11 C10 -1.3(7) . . . . ?
C19 N20 C21 C26 130.0(4) . . . . ?
C19 N20 C21 C22 -48.4(6) . . . . ?
C19 N20 C16 O43 174.3(4) . . . . ?
C19 N20 C16 C17 -5.7(5) . . . . ?
C27 C28 C29 C30 -179.0(5) . . . . ?
C27 C28 C33 C32 179.2(5) . . . . ?
C41 C36 C35 O34 109.0(5) . . . . ?
C41 C36 C37 C38 0.6(8) . . . . ?
C29 C28 C27 C18 -3.9(8) . . . . ?
C29 C28 C33 C32 0.4(7) . . . . ?
C17 O34 C35 C36 167.3(3) . . . . ?
C16 N20 C21 C26 -47.7(6) . . . . ?
C16 N20 C21 C22 134.0(4) . . . . ?
C16 N20 C19 O42 179.8(4) . . . . ?
C16 N20 C19 C18 -1.3(5) . . . . ?
C16 C17 C8 N7 -77.2(4) . . . . ?
C16 C17 C8 C9 45.9(4) . . . . ?
C16 C17 C18 C19 -10.6(4) . . . . ?
C16 C17 C18 C27 171.1(5) . . . . ?
C31 C32 C33 C28 -0.4(8) . . . . ?
C5 C6 C1 N7 -178.9(4) . . . . ?
C5 C6 C1 C2 -0.9(6) . . . . ?
C8 N7 C1 C2 172.1(4) . . . . ?
C8 N7 C1 C6 -10.0(6) . . . . ?
C8 C9 C10 Br15 4.1(6) . . . . ?
C8 C9 C10 C11 -179.1(4) . . . . ?
C8 C9 C14 C13 -179.9(4) . . . . ?
C8 C17 C16 O43 71.3(5) . . . . ?
C8 C17 C16 N20 -108.7(4) . . . . ?
C8 C17 C18 C19 106.6(4) . . . . ?
C8 C17 C18 C27 -71.7(6) . . . . ?
C18 C17 C16 O43 -170.1(4) . . . . ?
C18 C17 C16 N20 10.0(4) . . . . ?
C18 C17 C8 N7 169.7(3) . . . . ?
C18 C17 C8 C9 -67.2(4) . . . . ?
C35 O34 C17 C16 -67.4(4) . . . . ?
C35 O34 C17 C8 174.2(3) . . . . ?
C35 O34 C17 C18 49.5(5) . . . . ?
C35 C36 C41 C40 -178.5(5) . . . . ?
C35 C36 C37 C38 179.1(5) . . . . ?
C32 C31 C30 C29 -0.4(9) . . . . ?
C30 C31 C32 C33 0.4(9) . . . . ?
C33 C28 C27 C18 177.4(5) . . . . ?
C33 C28 C29 C30 -0.4(7) . . . . ?
C37 C36 C41 C40 -0.1(8) . . . . ?
C37 C36 C35 O34 -69.5(5) . . . . ?
C40 C39 C38 C37 0.6(9) . . . . ?
C38 C39 C40 C41 -0.1(9) . . . . ?
